data_4332927
loop_
_publ_author_name
'Hoppe, Elke'
'Limberg, Christian'
'Ziemer, Burkhard'

_publ_section_title
;
 Mono- and Dinuclear Oxovanadium(V)calixarene Complexes and Their Activity
 as Oxidation Catalysts
;
_journal_issue 20
_journal_name_full 'Inorganic Chemistry'
_journal_page_first 8308
_journal_page_last 8317
_journal_paper_doi 10.1021/ic061106j
_journal_volume 45
_journal_year 2006
_chemical_formula_moiety 'C44 H52 O5 V, C16 H36 N, C H2 Cl2'
_chemical_formula_sum 'C61 H90 Cl2 N O5 V'
_chemical_formula_weight 1039.18
_chemical_name_systematic
; 
 nBu~4~N[p-tert-butyl-calix[4]arene tetrahydroxylato oxovanadate(V)] 
;
_space_group_IT_number 14
_symmetry_cell_setting monoclinic
_symmetry_space_group_name_Hall '-P 2ybc'
_symmetry_space_group_name_H-M 'P 1 21/c 1'
_atom_sites_solution_hydrogens geom
_atom_sites_solution_primary direct
_atom_sites_solution_secondary difmap
_audit_creation_method SHELXL-97
_cell_angle_alpha 90.00
_cell_angle_beta 100.25(2)
_cell_angle_gamma 90.00
_cell_formula_units_Z 4
_cell_length_a 19.398(3)
_cell_length_b 13.050(2)
_cell_length_c 23.944(4)
_cell_measurement_reflns_used 5000
_cell_measurement_temperature 180(2)
_cell_measurement_theta_max 24.0
_cell_measurement_theta_min 2.5
_cell_volume 5964.5(17)
_computing_structure_refinement 'SHELXL-97 (Sheldrick, 1997)'
_computing_structure_solution 'SHELXS-97 (Sheldrick, 1990)'
_diffrn_ambient_temperature 180(2)
_diffrn_measured_fraction_theta_full 0.958
_diffrn_measured_fraction_theta_max 0.958
_diffrn_radiation_monochromator graphite
_diffrn_radiation_source 'fine-focus sealed tube'
_diffrn_radiation_type MoK\a
_diffrn_radiation_wavelength 0.71073
_diffrn_reflns_av_R_equivalents 0.1778
_diffrn_reflns_av_sigmaI/netI 0.2505
_diffrn_reflns_limit_h_max 22
_diffrn_reflns_limit_h_min -22
_diffrn_reflns_limit_k_max 14
_diffrn_reflns_limit_k_min -14
_diffrn_reflns_limit_l_max 27
_diffrn_reflns_limit_l_min -27
_diffrn_reflns_number 33507
_diffrn_reflns_theta_full 24.00
_diffrn_reflns_theta_max 24.00
_diffrn_reflns_theta_min 2.33
_exptl_absorpt_coefficient_mu 0.301
_exptl_absorpt_correction_T_max 0.9880
_exptl_absorpt_correction_T_min 0.9097
_exptl_absorpt_correction_type refdelf
_exptl_crystal_colour green
_exptl_crystal_density_diffrn 1.157
_exptl_crystal_density_method none
_exptl_crystal_description plate
_exptl_crystal_F_000 2240
_exptl_crystal_size_max 0.32
_exptl_crystal_size_mid 0.32
_exptl_crystal_size_min 0.04
_refine_diff_density_max 0.428
_refine_diff_density_min -0.431
_refine_diff_density_rms 0.060
_refine_ls_extinction_coef 0.0021(3)
_refine_ls_extinction_expression Fc^*^=kFc[1+0.001xFc^2^\l^3^/sin(2\q)]^-1/4^
_refine_ls_extinction_method SHELXL
_refine_ls_goodness_of_fit_ref 0.772
_refine_ls_hydrogen_treatment constr
_refine_ls_matrix_type full
_refine_ls_number_parameters 632
_refine_ls_number_reflns 8967
_refine_ls_number_restraints 0
_refine_ls_restrained_S_all 0.772
_refine_ls_R_factor_all 0.1891
_refine_ls_R_factor_gt 0.0655
_refine_ls_shift/su_max 0.000
_refine_ls_shift/su_mean 0.000
_refine_ls_structure_factor_coef Fsqd
_refine_ls_weighting_details 'calc w=1/[\s^2^(Fo^2^)+(0.0539P)^2^] where P=(Fo^2^+2Fc^2^)/3'
_refine_ls_weighting_scheme calc
_refine_ls_wR_factor_gt 0.1269
_refine_ls_wR_factor_ref 0.1682
_reflns_number_gt 3068
_reflns_number_total 8967
_reflns_threshold_expression I>2sigma(I)
_cod_data_source_file ic061106jsup4.cif
_cod_data_source_block hopp5
_cod_original_cell_volume 5964.5(16)
_cod_original_sg_symbol_H-M 'P 21/c'
_cod_database_code 4332927

loop_
_symmetry_equiv_pos_as_xyz
'x, y, z'
'-x, y+1/2, -z+1/2'
'-x, -y, -z'
'x, -y-1/2, z-1/2'

loop_
_atom_site_label
_atom_site_type_symbol
_atom_site_fract_x
_atom_site_fract_y
_atom_site_fract_z
_atom_site_U_iso_or_equiv
_atom_site_adp_type
_atom_site_occupancy
_atom_site_symmetry_multiplicity
_atom_site_calc_flag
_atom_site_refinement_flags
C1 C 0.1536(3) 0.3443(4) 0.3460(3) 0.0297(14) Uani 1 1 d .
C2 C 0.1959(3) 0.3776(4) 0.3957(3) 0.0286(14) Uani 1 1 d .
C3 C 0.2464(3) 0.3136(4) 0.4259(3) 0.0351(15) Uani 1 1 d .
H3 H 0.2756 0.3385 0.4592 0.042 Uiso 1 1 calc R
C4 C 0.2550(3) 0.2114(4) 0.4077(3) 0.0346(16) Uani 1 1 d .
C5 C 0.3121(3) 0.1411(5) 0.4404(3) 0.0396(16) Uani 1 1 d .
C6 C 0.3575(6) 0.1928(7) 0.4898(5) 0.122(5) Uani 1 1 d .
H6A H 0.3279 0.2206 0.5154 0.147 Uiso 1 1 calc R
H6B H 0.3838 0.2486 0.4760 0.147 Uiso 1 1 calc R
H6C H 0.3903 0.1428 0.5104 0.147 Uiso 1 1 calc R
C7 C 0.2771(5) 0.0495(6) 0.4656(4) 0.088(3) Uani 1 1 d .
H7A H 0.2447 0.0151 0.4353 0.106 Uiso 1 1 calc R
H7B H 0.2513 0.0745 0.4945 0.106 Uiso 1 1 calc R
H7C H 0.3133 0.0010 0.4829 0.106 Uiso 1 1 calc R
C8 C 0.3540(6) 0.0966(9) 0.3986(5) 0.125(5) Uani 1 1 d .
H8A H 0.3684 0.1517 0.3754 0.150 Uiso 1 1 calc R
H8B H 0.3251 0.0471 0.3740 0.150 Uiso 1 1 calc R
H8C H 0.3957 0.0620 0.4193 0.150 Uiso 1 1 calc R
C9 C 0.2109(3) 0.1786(4) 0.3600(2) 0.0291(14) Uani 1 1 d .
H9 H 0.2154 0.1100 0.3478 0.035 Uiso 1 1 calc R
C10 C 0.1597(3) 0.2405(4) 0.3283(3) 0.0300(14) Uani 1 1 d .
C11 C 0.1161(3) 0.2003(4) 0.2734(2) 0.0319(15) Uani 1 1 d .
H11A H 0.1058 0.1268 0.2779 0.038 Uiso 1 1 calc R
H11B H 0.0710 0.2377 0.2654 0.038 Uiso 1 1 calc R
C12 C 0.1545(3) 0.2136(4) 0.2238(2) 0.0282(14) Uani 1 1 d .
C13 C 0.2005(3) 0.1395(4) 0.2108(2) 0.0307(14) Uani 1 1 d .
H13 H 0.2059 0.0783 0.2327 0.037 Uiso 1 1 calc R
C14 C 0.2390(3) 0.1506(4) 0.1673(3) 0.0304(14) Uani 1 1 d .
C15 C 0.2936(4) 0.0731(5) 0.1544(3) 0.0438(17) Uani 1 1 d .
C16 C 0.2993(4) -0.0205(5) 0.1945(3) 0.057(2) Uani 1 1 d .
H16A H 0.2555 -0.0594 0.1871 0.068 Uiso 1 1 calc R
H16B H 0.3082 0.0031 0.2340 0.068 Uiso 1 1 calc R
H16C H 0.3381 -0.0644 0.1878 0.068 Uiso 1 1 calc R
C17 C 0.2746(5) 0.0344(5) 0.0933(3) 0.063(2) Uani 1 1 d .
H17A H 0.2738 0.0921 0.0670 0.076 Uiso 1 1 calc R
H17B H 0.2283 0.0020 0.0876 0.076 Uiso 1 1 calc R
H17C H 0.3096 -0.0158 0.0861 0.076 Uiso 1 1 calc R
C18 C 0.3657(4) 0.1254(6) 0.1629(4) 0.068(2) Uani 1 1 d .
H18A H 0.3775 0.1511 0.2019 0.081 Uiso 1 1 calc R
H18B H 0.3643 0.1826 0.1363 0.081 Uiso 1 1 calc R
H18C H 0.4011 0.0757 0.1561 0.081 Uiso 1 1 calc R
C19 C 0.2282(4) 0.2408(5) 0.1356(3) 0.0372(16) Uani 1 1 d .
H19 H 0.2521 0.2493 0.1046 0.045 Uiso 1 1 calc R
C20 C 0.1839(3) 0.3192(4) 0.1474(3) 0.0312(15) Uani 1 1 d .
C21 C 0.1480(3) 0.3061(4) 0.1930(3) 0.0313(14) Uani 1 1 d .
C22 C 0.1815(3) 0.4194(4) 0.1165(3) 0.0365(16) Uani 1 1 d .
H22A H 0.1343 0.4500 0.1136 0.044 Uiso 1 1 calc R
H22B H 0.1904 0.4076 0.0776 0.044 Uiso 1 1 calc R
C23 C 0.2364(3) 0.4935(5) 0.1476(2) 0.0357(15) Uani 1 1 d .
C24 C 0.3042(3) 0.4886(5) 0.1389(3) 0.0365(15) Uani 1 1 d .
H24 H 0.3153 0.4407 0.1119 0.044 Uiso 1 1 calc R
C25 C 0.3577(4) 0.5503(5) 0.1674(3) 0.0417(17) Uani 1 1 d .
C26 C 0.4332(4) 0.5415(6) 0.1575(3) 0.057(2) Uani 1 1 d .
C27 C 0.4549(5) 0.4296(8) 0.1567(5) 0.115(4) Uani 1 1 d .
H27A H 0.4184 0.3907 0.1319 0.137 Uiso 1 1 calc R
H27B H 0.4611 0.4017 0.1953 0.137 Uiso 1 1 calc R
H27C H 0.4990 0.4242 0.1425 0.137 Uiso 1 1 calc R
C28 C 0.4359(6) 0.5852(11) 0.0997(5) 0.135(5) Uani 1 1 d .
H28A H 0.4229 0.6578 0.0989 0.162 Uiso 1 1 calc R
H28B H 0.4030 0.5480 0.0710 0.162 Uiso 1 1 calc R
H28C H 0.4835 0.5782 0.0917 0.162 Uiso 1 1 calc R
C29 C 0.4868(5) 0.5932(8) 0.2029(4) 0.099(3) Uani 1 1 d .
H29A H 0.4880 0.5581 0.2393 0.119 Uiso 1 1 calc R
H29B H 0.4736 0.6651 0.2066 0.119 Uiso 1 1 calc R
H29C H 0.5331 0.5897 0.1921 0.119 Uiso 1 1 calc R
C30 C 0.3380(4) 0.6209(5) 0.2058(3) 0.0414(17) Uani 1 1 d .
H30 H 0.3730 0.6649 0.2257 0.050 Uiso 1 1 calc R
C31 C 0.2702(4) 0.6299(4) 0.2164(3) 0.0386(16) Uani 1 1 d .
C32 C 0.2178(4) 0.5633(4) 0.1876(3) 0.0378(16) Uani 1 1 d .
C33 C 0.2540(4) 0.7069(4) 0.2594(3) 0.0409(17) Uani 1 1 d .
H33A H 0.2035 0.7243 0.2508 0.049 Uiso 1 1 calc R
H33B H 0.2810 0.7704 0.2564 0.049 Uiso 1 1 calc R
C34 C 0.2720(3) 0.6656(4) 0.3193(3) 0.0320(15) Uani 1 1 d .
C35 C 0.3346(3) 0.6887(4) 0.3536(3) 0.0370(16) Uani 1 1 d .
H35 H 0.3657 0.7339 0.3394 0.044 Uiso 1 1 calc R
C36 C 0.3550(3) 0.6489(4) 0.4087(3) 0.0355(16) Uani 1 1 d .
C37 C 0.4241(3) 0.6791(5) 0.4450(3) 0.0406(17) Uani 1 1 d .
C38 C 0.4850(4) 0.6472(6) 0.4150(4) 0.064(2) Uani 1 1 d .
H38A H 0.4799 0.6817 0.3781 0.076 Uiso 1 1 calc R
H38B H 0.4840 0.5728 0.4093 0.076 Uiso 1 1 calc R
H38C H 0.5297 0.6670 0.4384 0.076 Uiso 1 1 calc R
C39 C 0.4274(4) 0.7970(5) 0.4527(3) 0.057(2) Uani 1 1 d .
H39A H 0.3882 0.8196 0.4705 0.069 Uiso 1 1 calc R
H39B H 0.4242 0.8300 0.4156 0.069 Uiso 1 1 calc R
H39C H 0.4717 0.8159 0.4770 0.069 Uiso 1 1 calc R
C40 C 0.4363(5) 0.6309(6) 0.5047(3) 0.067(2) Uani 1 1 d .
H40A H 0.4416 0.5566 0.5016 0.080 Uiso 1 1 calc R
H40B H 0.3961 0.6458 0.5231 0.080 Uiso 1 1 calc R
H40C H 0.4789 0.6598 0.5274 0.080 Uiso 1 1 calc R
C41 C 0.3053(3) 0.5843(4) 0.4273(3) 0.0341(15) Uani 1 1 d .
H41 H 0.3162 0.5565 0.4645 0.041 Uiso 1 1 calc R
C42 C 0.2422(3) 0.5598(4) 0.3943(3) 0.0328(15) Uani 1 1 d .
C43 C 0.2233(4) 0.6014(4) 0.3390(3) 0.0356(16) Uani 1 1 d .
C44 C 0.1902(3) 0.4888(4) 0.4159(3) 0.0345(15) Uani 1 1 d .
H44A H 0.1420 0.5142 0.4024 0.041 Uiso 1 1 calc R
H44B H 0.1990 0.4902 0.4579 0.041 Uiso 1 1 calc R
C45 C 0.1307(3) -0.2766(4) 0.6131(3) 0.0349(16) Uani 1 1 d .
H45A H 0.1289 -0.2068 0.6289 0.042 Uiso 1 1 calc R
H45B H 0.1706 -0.3128 0.6364 0.042 Uiso 1 1 calc R
C46 C 0.1450(4) -0.2675(5) 0.5528(3) 0.0419(17) Uani 1 1 d .
H46A H 0.1089 -0.2236 0.5301 0.050 Uiso 1 1 calc R
H46B H 0.1425 -0.3362 0.5349 0.050 Uiso 1 1 calc R
C47 C 0.2182(5) -0.2207(6) 0.5531(3) 0.069(3) Uani 1 1 d .
H47A H 0.2209 -0.1533 0.5724 0.082 Uiso 1 1 calc R
H47B H 0.2541 -0.2658 0.5752 0.082 Uiso 1 1 calc R
C48 C 0.2337(5) -0.2075(6) 0.4973(4) 0.084(3) Uani 1 1 d .
H48A H 0.1986 -0.1623 0.4753 0.101 Uiso 1 1 calc R
H48B H 0.2327 -0.2743 0.4784 0.101 Uiso 1 1 calc R
H48C H 0.2803 -0.1769 0.4998 0.101 Uiso 1 1 calc R
C49 C 0.0019(3) -0.2883(4) 0.5788(3) 0.0381(16) Uani 1 1 d .
H49A H -0.0411 -0.3252 0.5841 0.046 Uiso 1 1 calc R
H49B H 0.0089 -0.3015 0.5394 0.046 Uiso 1 1 calc R
C50 C -0.0105(4) -0.1732(5) 0.5851(3) 0.0451(17) Uani 1 1 d .
H50A H -0.0236 -0.1595 0.6225 0.054 Uiso 1 1 calc R
H50B H 0.0332 -0.1352 0.5831 0.054 Uiso 1 1 calc R
C51 C -0.0679(4) -0.1370(5) 0.5387(3) 0.057(2) Uani 1 1 d .
H51A H -0.1120 -0.1727 0.5420 0.068 Uiso 1 1 calc R
H51B H -0.0558 -0.1548 0.5014 0.068 Uiso 1 1 calc R
C52 C -0.0792(5) -0.0203(5) 0.5415(4) 0.074(3) Uani 1 1 d .
H52A H -0.0341 0.0149 0.5441 0.089 Uiso 1 1 calc R
H52B H -0.0997 -0.0038 0.5749 0.089 Uiso 1 1 calc R
H52C H -0.1109 0.0023 0.5072 0.089 Uiso 1 1 calc R
C53 C 0.0507(3) -0.3213(4) 0.6798(2) 0.0327(15) Uani 1 1 d .
H53A H 0.0545 -0.2476 0.6898 0.039 Uiso 1 1 calc R
H53B H 0.0020 -0.3426 0.6809 0.039 Uiso 1 1 calc R
C54 C 0.0988(3) -0.3801(4) 0.7251(3) 0.0344(15) Uani 1 1 d .
H54A H 0.1480 -0.3704 0.7202 0.041 Uiso 1 1 calc R
H54B H 0.0877 -0.4541 0.7215 0.041 Uiso 1 1 calc R
C55 C 0.0895(4) -0.3416(4) 0.7841(3) 0.0386(17) Uani 1 1 d .
H55A H 0.0954 -0.2662 0.7857 0.046 Uiso 1 1 calc R
H55B H 0.0415 -0.3576 0.7900 0.046 Uiso 1 1 calc R
C56 C 0.1412(5) -0.3895(5) 0.8304(3) 0.058(2) Uani 1 1 d .
H56A H 0.1887 -0.3798 0.8226 0.069 Uiso 1 1 calc R
H56B H 0.1313 -0.4629 0.8324 0.069 Uiso 1 1 calc R
H56C H 0.1374 -0.3572 0.8667 0.069 Uiso 1 1 calc R
C57 C 0.0724(3) -0.4453(4) 0.6038(3) 0.0340(15) Uani 1 1 d .
H57A H 0.0818 -0.4483 0.5645 0.041 Uiso 1 1 calc R
H57B H 0.1144 -0.4721 0.6292 0.041 Uiso 1 1 calc R
C58 C 0.0115(3) -0.5154(4) 0.6078(3) 0.0425(17) Uani 1 1 d .
H58A H -0.0303 -0.4931 0.5805 0.051 Uiso 1 1 calc R
H58B H 0.0002 -0.5121 0.6464 0.051 Uiso 1 1 calc R
C59 C 0.0307(4) -0.6248(4) 0.5944(3) 0.0430(17) Uani 1 1 d .
H59A H 0.0396 -0.6272 0.5550 0.052 Uiso 1 1 calc R
H59B H 0.0748 -0.6436 0.6199 0.052 Uiso 1 1 calc R
C60 C -0.0244(5) -0.7030(5) 0.6007(3) 0.061(2) Uani 1 1 d .
H60A H -0.0629 -0.6982 0.5683 0.074 Uiso 1 1 calc R
H60B H -0.0422 -0.6899 0.6358 0.074 Uiso 1 1 calc R
H60C H -0.0038 -0.7718 0.6021 0.074 Uiso 1 1 calc R
C61 C 0.3668(5) 0.4201(6) 0.3215(4) 0.072(2) Uani 1 1 d .
H61A H 0.3458 0.4293 0.3559 0.086 Uiso 1 1 calc R
H61B H 0.3676 0.4879 0.3030 0.086 Uiso 1 1 calc R
Cl1 Cl 0.31551(15) 0.3389(2) 0.27627(11) 0.0982(9) Uani 1 1 d .
Cl2 Cl 0.45277(16) 0.3762(2) 0.34146(14) 0.1179(11) Uani 1 1 d .
N N 0.0630(3) -0.3330(3) 0.6189(2) 0.0326(12) Uani 1 1 d .
O1 O 0.0359(3) 0.5442(3) 0.2416(2) 0.0578(14) Uani 1 1 d .
O2 O 0.1046(2) 0.4061(3) 0.31407(18) 0.0350(10) Uani 1 1 d .
O3 O 0.1040(2) 0.3825(3) 0.20554(17) 0.0355(11) Uani 1 1 d .
O4 O 0.1508(2) 0.5701(3) 0.19645(18) 0.0387(11) Uani 1 1 d .
O5 O 0.1594(2) 0.5847(3) 0.30686(18) 0.0360(11) Uani 1 1 d .
V V 0.11232(7) 0.49694(9) 0.25292(5) 0.0465(3) Uani 1 1 d .

loop_
_atom_site_aniso_label
_atom_site_aniso_U_11
_atom_site_aniso_U_22
_atom_site_aniso_U_33
_atom_site_aniso_U_23
_atom_site_aniso_U_13
_atom_site_aniso_U_12
C1 0.023(4) 0.026(3) 0.042(4) 0.001(3) 0.009(3) -0.002(2)
C2 0.027(4) 0.028(3) 0.033(4) -0.009(3) 0.012(3) -0.005(3)
C3 0.030(4) 0.040(4) 0.035(4) 0.001(3) 0.004(3) -0.003(3)
C4 0.032(4) 0.033(3) 0.041(4) 0.011(3) 0.012(3) 0.002(3)
C5 0.035(4) 0.038(4) 0.045(4) 0.008(3) 0.007(4) 0.001(3)
C6 0.090(9) 0.061(6) 0.181(12) -0.014(6) -0.072(8) 0.015(5)
C7 0.069(7) 0.083(6) 0.110(8) 0.053(5) 0.007(6) -0.005(5)
C8 0.109(10) 0.169(11) 0.104(9) 0.039(8) 0.037(8) 0.095(8)
C9 0.033(4) 0.028(3) 0.028(4) 0.002(3) 0.010(3) -0.006(3)
C10 0.029(4) 0.029(3) 0.033(4) 0.000(3) 0.009(3) -0.008(3)
C11 0.029(4) 0.032(3) 0.037(4) -0.003(3) 0.012(3) -0.005(3)
C12 0.030(4) 0.028(3) 0.028(3) 0.001(3) 0.008(3) -0.006(3)
C13 0.030(4) 0.034(3) 0.027(3) 0.005(3) 0.003(3) -0.004(3)
C14 0.024(4) 0.032(3) 0.034(4) -0.006(3) 0.004(3) -0.002(3)
C15 0.046(5) 0.046(4) 0.045(4) 0.007(3) 0.023(4) 0.002(3)
C16 0.057(5) 0.042(4) 0.078(6) 0.015(4) 0.027(5) 0.016(3)
C17 0.080(7) 0.053(5) 0.060(5) -0.015(4) 0.022(5) 0.009(4)
C18 0.047(5) 0.061(5) 0.102(7) 0.008(4) 0.032(5) 0.003(4)
C19 0.038(4) 0.043(4) 0.033(4) 0.000(3) 0.013(3) -0.007(3)
C20 0.029(4) 0.031(3) 0.032(4) 0.007(3) 0.001(3) -0.010(3)
C21 0.024(4) 0.035(3) 0.033(4) -0.001(3) 0.001(3) -0.002(3)
C22 0.039(4) 0.033(3) 0.033(4) 0.011(3) -0.006(3) -0.002(3)
C23 0.044(4) 0.033(3) 0.029(3) 0.011(3) 0.003(3) -0.007(3)
C24 0.038(4) 0.039(4) 0.035(4) 0.002(3) 0.015(3) -0.004(3)
C25 0.042(5) 0.043(4) 0.040(4) 0.004(3) 0.007(4) -0.005(3)
C26 0.044(5) 0.076(5) 0.056(5) -0.010(4) 0.019(4) -0.016(4)
C27 0.059(7) 0.123(9) 0.169(12) -0.049(8) 0.039(8) 0.014(6)
C28 0.074(8) 0.258(15) 0.079(8) 0.027(9) 0.029(7) -0.038(9)
C29 0.051(6) 0.146(9) 0.106(8) -0.044(7) 0.031(6) -0.018(6)
C30 0.044(5) 0.043(4) 0.035(4) 0.007(3) 0.002(4) -0.011(3)
C31 0.044(5) 0.026(3) 0.046(4) 0.013(3) 0.009(4) -0.002(3)
C32 0.044(5) 0.026(3) 0.042(4) 0.017(3) 0.004(4) 0.000(3)
C33 0.047(5) 0.022(3) 0.052(4) 0.006(3) 0.004(4) -0.003(3)
C34 0.039(4) 0.017(3) 0.039(4) 0.000(3) 0.005(3) 0.001(3)
C35 0.034(4) 0.023(3) 0.057(5) -0.003(3) 0.017(4) -0.003(3)
C36 0.034(4) 0.027(3) 0.045(4) -0.011(3) 0.006(3) 0.003(3)
C37 0.032(4) 0.045(4) 0.044(4) -0.010(3) 0.004(4) -0.004(3)
C38 0.032(5) 0.079(5) 0.080(6) -0.025(4) 0.011(4) -0.001(4)
C39 0.060(6) 0.042(4) 0.070(6) -0.015(4) 0.014(5) -0.013(4)
C40 0.064(6) 0.069(5) 0.057(5) 0.005(4) -0.017(5) -0.012(4)
C41 0.034(4) 0.030(3) 0.038(4) -0.005(3) 0.007(3) 0.001(3)
C42 0.031(4) 0.026(3) 0.042(4) -0.003(3) 0.008(3) -0.001(3)
C43 0.035(4) 0.021(3) 0.050(4) 0.000(3) 0.006(4) 0.004(3)
C44 0.036(4) 0.032(3) 0.038(4) -0.010(3) 0.012(3) -0.011(3)
C45 0.029(4) 0.033(3) 0.043(4) -0.013(3) 0.007(3) -0.008(3)
C46 0.043(5) 0.037(4) 0.049(4) -0.010(3) 0.019(4) -0.008(3)
C47 0.084(7) 0.067(5) 0.063(6) -0.021(4) 0.036(5) -0.034(4)
C48 0.098(8) 0.071(6) 0.102(8) 0.007(5) 0.066(7) 0.002(5)
C49 0.028(4) 0.039(4) 0.044(4) -0.004(3) 0.000(3) 0.000(3)
C50 0.047(5) 0.045(4) 0.044(4) -0.004(3) 0.009(4) 0.004(3)
C51 0.059(6) 0.052(4) 0.059(5) 0.008(4) 0.010(4) 0.014(4)
C52 0.093(8) 0.055(5) 0.079(6) 0.004(4) 0.028(6) 0.025(4)
C53 0.035(4) 0.030(3) 0.036(4) -0.009(3) 0.013(3) -0.003(3)
C54 0.042(4) 0.029(3) 0.035(4) -0.007(3) 0.015(3) -0.005(3)
C55 0.045(5) 0.031(3) 0.042(4) -0.006(3) 0.017(4) -0.004(3)
C56 0.087(7) 0.044(4) 0.041(4) 0.005(3) 0.009(4) 0.012(4)
C57 0.040(4) 0.024(3) 0.040(4) -0.010(3) 0.012(3) 0.001(3)
C58 0.031(4) 0.039(4) 0.059(4) -0.017(3) 0.012(4) -0.011(3)
C59 0.056(5) 0.030(3) 0.041(4) 0.000(3) 0.003(4) -0.007(3)
C60 0.086(7) 0.041(4) 0.058(5) -0.005(4) 0.013(5) -0.019(4)
C61 0.070(7) 0.068(5) 0.072(6) -0.016(4) 0.000(5) 0.014(5)
Cl1 0.095(2) 0.113(2) 0.0769(17) 0.0096(14) -0.0102(15) -0.0513(16)
Cl2 0.080(2) 0.0908(18) 0.161(3) -0.0223(18) -0.037(2) 0.0208(15)
N 0.027(3) 0.034(3) 0.037(3) -0.010(2) 0.007(3) -0.004(2)
O1 0.033(3) 0.051(3) 0.087(4) 0.005(2) 0.005(3) 0.012(2)
O2 0.028(3) 0.028(2) 0.049(3) 0.0009(19) 0.007(2) -0.0009(18)
O3 0.034(3) 0.028(2) 0.045(3) 0.0075(18) 0.008(2) 0.0011(18)
O4 0.030(3) 0.034(2) 0.050(3) 0.005(2) 0.003(2) 0.0039(19)
O5 0.031(3) 0.025(2) 0.050(3) 0.0041(19) 0.004(2) 0.0002(18)
V 0.0396(7) 0.0392(6) 0.0594(8) 0.0037(6) 0.0055(6) 0.0019(6)

loop_
_atom_type_symbol
_atom_type_description
_atom_type_scat_dispersion_real
_atom_type_scat_dispersion_imag
_atom_type_scat_source
C C 0.0033 0.0016 'International Tables Vol C Tables 4.2.6.8 and 6.1.1.4'
H H 0.0000 0.0000 'International Tables Vol C Tables 4.2.6.8 and 6.1.1.4'
Cl Cl 0.1484 0.1585 'International Tables Vol C Tables 4.2.6.8 and 6.1.1.4'
N N 0.0061 0.0033 'International Tables Vol C Tables 4.2.6.8 and 6.1.1.4'
O O 0.0106 0.0060 'International Tables Vol C Tables 4.2.6.8 and 6.1.1.4'
V V 0.3005 0.5294 'International Tables Vol C Tables 4.2.6.8 and 6.1.1.4'

loop_
_geom_angle_atom_site_label_1
_geom_angle_atom_site_label_2
_geom_angle_atom_site_label_3
_geom_angle
O2 C1 C2 122.5(5)
O2 C1 C10 118.6(5)
C2 C1 C10 118.9(5)
C3 C2 C1 120.8(5)
C3 C2 C44 119.1(6)
C1 C2 C44 120.0(5)
C2 C3 C4 121.1(6)
C2 C3 H3 119.5
C4 C3 H3 119.5
C9 C4 C3 117.2(6)
C9 C4 C5 121.6(5)
C3 C4 C5 121.2(6)
C6 C5 C8 112.7(8)
C6 C5 C4 113.5(6)
C8 C5 C4 108.4(6)
C6 C5 C7 105.9(7)
C8 C5 C7 106.6(7)
C4 C5 C7 109.4(6)
C5 C6 H6A 109.5
C5 C6 H6B 109.5
H6A C6 H6B 109.5
C5 C6 H6C 109.5
H6A C6 H6C 109.5
H6B C6 H6C 109.5
C5 C7 H7A 109.5
C5 C7 H7B 109.5
H7A C7 H7B 109.5
C5 C7 H7C 109.5
H7A C7 H7C 109.5
H7B C7 H7C 109.5
C5 C8 H8A 109.5
C5 C8 H8B 109.5
H8A C8 H8B 109.5
C5 C8 H8C 109.5
H8A C8 H8C 109.5
H8B C8 H8C 109.5
C4 C9 C10 123.5(5)
C4 C9 H9 118.2
C10 C9 H9 118.2
C9 C10 C1 118.4(6)
C9 C10 C11 120.1(5)
C1 C10 C11 121.3(5)
C12 C11 C10 111.2(5)
C12 C11 H11A 109.4
C10 C11 H11A 109.4
C12 C11 H11B 109.4
C10 C11 H11B 109.4
H11A C11 H11B 108.0
C13 C12 C21 118.8(5)
C13 C12 C11 121.2(5)
C21 C12 C11 119.7(5)
C12 C13 C14 123.1(5)
C12 C13 H13 118.4
C14 C13 H13 118.4
C13 C14 C19 116.4(5)
C13 C14 C15 124.3(5)
C19 C14 C15 119.2(5)
C17 C15 C14 110.7(6)
C17 C15 C18 109.5(6)
C14 C15 C18 109.0(5)
C17 C15 C16 108.2(6)
C14 C15 C16 111.8(5)
C18 C15 C16 107.7(6)
C15 C16 H16A 109.5
C15 C16 H16B 109.5
H16A C16 H16B 109.5
C15 C16 H16C 109.5
H16A C16 H16C 109.5
H16B C16 H16C 109.5
C15 C17 H17A 109.5
C15 C17 H17B 109.5
H17A C17 H17B 109.5
C15 C17 H17C 109.5
H17A C17 H17C 109.5
H17B C17 H17C 109.5
C15 C18 H18A 109.5
C15 C18 H18B 109.5
H18A C18 H18B 109.5
C15 C18 H18C 109.5
H18A C18 H18C 109.5
H18B C18 H18C 109.5
C14 C19 C20 123.1(6)
C14 C19 H19 118.4
C20 C19 H19 118.4
C19 C20 C21 118.4(5)
C19 C20 C22 120.3(6)
C21 C20 C22 120.9(5)
O3 C21 C20 119.5(5)
O3 C21 C12 120.4(5)
C20 C21 C12 120.0(5)
C20 C22 C23 110.7(5)
C20 C22 H22A 109.5
C23 C22 H22A 109.5
C20 C22 H22B 109.5
C23 C22 H22B 109.5
H22A C22 H22B 108.1
C24 C23 C32 120.1(6)
C24 C23 C22 120.0(6)
C32 C23 C22 119.9(6)
C23 C24 C25 123.4(6)
C23 C24 H24 118.3
C25 C24 H24 118.3
C24 C25 C30 115.8(6)
C24 C25 C26 122.1(6)
C30 C25 C26 122.1(6)
C28 C26 C27 107.3(9)
C28 C26 C29 111.0(8)
C27 C26 C29 106.2(8)
C28 C26 C25 107.7(8)
C27 C26 C25 110.4(6)
C29 C26 C25 114.0(7)
C26 C27 H27A 109.5
C26 C27 H27B 109.5
H27A C27 H27B 109.5
C26 C27 H27C 109.5
H27A C27 H27C 109.5
H27B C27 H27C 109.5
C26 C28 H28A 109.5
C26 C28 H28B 109.5
H28A C28 H28B 109.5
C26 C28 H28C 109.5
H28A C28 H28C 109.5
H28B C28 H28C 109.5
C26 C29 H29A 109.5
C26 C29 H29B 109.5
H29A C29 H29B 109.5
C26 C29 H29C 109.5
H29A C29 H29C 109.5
H29B C29 H29C 109.5
C31 C30 C25 123.6(6)
C31 C30 H30 118.2
C25 C30 H30 118.2
C30 C31 C32 118.6(6)
C30 C31 C33 120.0(6)
C32 C31 C33 121.3(6)
O4 C32 C23 121.0(6)
O4 C32 C31 120.5(6)
C23 C32 C31 118.5(6)
C31 C33 C34 111.6(5)
C31 C33 H33A 109.3
C34 C33 H33A 109.3
C31 C33 H33B 109.3
C34 C33 H33B 109.3
H33A C33 H33B 108.0
C35 C34 C43 120.3(6)
C35 C34 C33 121.4(6)
C43 C34 C33 118.3(6)
C34 C35 C36 123.5(6)
C34 C35 H35 118.2
C36 C35 H35 118.2
C35 C36 C41 115.0(6)
C35 C36 C37 121.0(6)
C41 C36 C37 123.9(6)
C36 C37 C40 113.6(6)
C36 C37 C38 109.5(5)
C40 C37 C38 108.6(7)
C36 C37 C39 109.8(5)
C40 C37 C39 107.3(6)
C38 C37 C39 107.8(6)
C37 C38 H38A 109.5
C37 C38 H38B 109.5
H38A C38 H38B 109.5
C37 C38 H38C 109.5
H38A C38 H38C 109.5
H38B C38 H38C 109.5
C37 C39 H39A 109.5
C37 C39 H39B 109.5
H39A C39 H39B 109.5
C37 C39 H39C 109.5
H39A C39 H39C 109.5
H39B C39 H39C 109.5
C37 C40 H40A 109.5
C37 C40 H40B 109.5
H40A C40 H40B 109.5
C37 C40 H40C 109.5
H40A C40 H40C 109.5
H40B C40 H40C 109.5
C42 C41 C36 123.1(6)
C42 C41 H41 118.4
C36 C41 H41 118.4
C41 C42 C43 120.4(6)
C41 C42 C44 121.5(6)
C43 C42 C44 118.1(6)
O5 C43 C34 120.5(6)
O5 C43 C42 121.8(6)
C34 C43 C42 117.6(6)
C42 C44 C2 112.1(5)
C42 C44 H44A 109.2
C2 C44 H44A 109.2
C42 C44 H44B 109.2
C2 C44 H44B 109.2
H44A C44 H44B 107.9
C46 C45 N 115.3(5)
C46 C45 H45A 108.4
N C45 H45A 108.4
C46 C45 H45B 108.4
N C45 H45B 108.4
H45A C45 H45B 107.5
C45 C46 C47 110.4(6)
C45 C46 H46A 109.6
C47 C46 H46A 109.6
C45 C46 H46B 109.6
C47 C46 H46B 109.6
H46A C46 H46B 108.1
C48 C47 C46 112.8(7)
C48 C47 H47A 109.0
C46 C47 H47A 109.0
C48 C47 H47B 109.0
C46 C47 H47B 109.0
H47A C47 H47B 107.8
C47 C48 H48A 109.5
C47 C48 H48B 109.5
H48A C48 H48B 109.5
C47 C48 H48C 109.5
H48A C48 H48C 109.5
H48B C48 H48C 109.5
N C49 C50 115.9(5)
N C49 H49A 108.3
C50 C49 H49A 108.3
N C49 H49B 108.3
C50 C49 H49B 108.3
H49A C49 H49B 107.4
C51 C50 C49 110.1(6)
C51 C50 H50A 109.6
C49 C50 H50A 109.6
C51 C50 H50B 109.6
C49 C50 H50B 109.6
H50A C50 H50B 108.2
C50 C51 C52 111.8(6)
C50 C51 H51A 109.3
C52 C51 H51A 109.3
C50 C51 H51B 109.3
C52 C51 H51B 109.3
H51A C51 H51B 107.9
C51 C52 H52A 109.5
C51 C52 H52B 109.5
H52A C52 H52B 109.5
C51 C52 H52C 109.5
H52A C52 H52C 109.5
H52B C52 H52C 109.5
C54 C53 N 117.0(5)
C54 C53 H53A 108.0
N C53 H53A 108.0
C54 C53 H53B 108.0
N C53 H53B 108.0
H53A C53 H53B 107.3
C53 C54 C55 109.6(5)
C53 C54 H54A 109.7
C55 C54 H54A 109.7
C53 C54 H54B 109.7
C55 C54 H54B 109.7
H54A C54 H54B 108.2
C56 C55 C54 111.9(5)
C56 C55 H55A 109.2
C54 C55 H55A 109.2
C56 C55 H55B 109.2
C54 C55 H55B 109.2
H55A C55 H55B 107.9
C55 C56 H56A 109.5
C55 C56 H56B 109.5
H56A C56 H56B 109.5
C55 C56 H56C 109.5
H56A C56 H56C 109.5
H56B C56 H56C 109.5
C58 C57 N 116.0(5)
C58 C57 H57A 108.3
N C57 H57A 108.3
C58 C57 H57B 108.3
N C57 H57B 108.3
H57A C57 H57B 107.4
C57 C58 C59 109.3(5)
C57 C58 H58A 109.8
C59 C58 H58A 109.8
C57 C58 H58B 109.8
C59 C58 H58B 109.8
H58A C58 H58B 108.3
C60 C59 C58 114.2(6)
C60 C59 H59A 108.7
C58 C59 H59A 108.7
C60 C59 H59B 108.7
C58 C59 H59B 108.7
H59A C59 H59B 107.6
C59 C60 H60A 109.5
C59 C60 H60B 109.5
H60A C60 H60B 109.5
C59 C60 H60C 109.5
H60A C60 H60C 109.5
H60B C60 H60C 109.5
Cl1 C61 Cl2 113.0(4)
Cl1 C61 H61A 109.0
Cl2 C61 H61A 109.0
Cl1 C61 H61B 109.0
Cl2 C61 H61B 109.0
H61A C61 H61B 107.8
C49 N C53 109.4(5)
C49 N C57 109.5(5)
C53 N C57 111.6(4)
C49 N C45 110.3(5)
C53 N C45 108.8(4)
C57 N C45 107.3(4)
C1 O2 V 130.6(4)
C21 O3 V 136.1(4)
C32 O4 V 125.7(4)
C43 O5 V 141.9(4)
O1 V O5 102.1(2)
O1 V O3 103.3(2)
O5 V O3 154.54(19)
O1 V O2 100.1(2)
O5 V O2 86.82(18)
O3 V O2 87.68(18)
O1 V O4 98.9(2)
O5 V O4 88.76(19)
O3 V O4 88.41(18)
O2 V O4 160.99(18)

loop_
_geom_bond_atom_site_label_1
_geom_bond_atom_site_label_2
_geom_bond_distance
C1 O2 1.371(7)
C1 C2 1.389(8)
C1 C10 1.430(7)
C2 C3 1.388(8)
C2 C44 1.540(7)
C3 C4 1.422(8)
C3 H3 0.9500
C4 C9 1.369(8)
C4 C5 1.540(9)
C5 C6 1.504(11)
C5 C8 1.512(10)
C5 C7 1.549(9)
C6 H6A 0.9800
C6 H6B 0.9800
C6 H6C 0.9800
C7 H7A 0.9800
C7 H7B 0.9800
C7 H7C 0.9800
C8 H8A 0.9800
C8 H8B 0.9800
C8 H8C 0.9800
C9 C10 1.395(8)
C9 H9 0.9500
C10 C11 1.524(8)
C11 C12 1.520(8)
C11 H11A 0.9900
C11 H11B 0.9900
C12 C13 1.387(8)
C12 C21 1.409(8)
C13 C14 1.395(8)
C13 H13 0.9500
C14 C19 1.396(8)
C14 C15 1.534(8)
C15 C17 1.529(10)
C15 C18 1.536(10)
C15 C16 1.546(9)
C16 H16A 0.9800
C16 H16B 0.9800
C16 H16C 0.9800
C17 H17A 0.9800
C17 H17B 0.9800
C17 H17C 0.9800
C18 H18A 0.9800
C18 H18B 0.9800
C18 H18C 0.9800
C19 C20 1.397(8)
C19 H19 0.9500
C20 C21 1.405(8)
C20 C22 1.500(7)
C21 O3 1.380(7)
C22 C23 1.530(8)
C22 H22A 0.9900
C22 H22B 0.9900
C23 C24 1.370(8)
C23 C32 1.413(9)
C24 C25 1.392(9)
C24 H24 0.9500
C25 C30 1.402(9)
C25 C26 1.529(10)
C26 C28 1.506(12)
C26 C27 1.521(11)
C26 C29 1.521(11)
C27 H27A 0.9800
C27 H27B 0.9800
C27 H27C 0.9800
C28 H28A 0.9800
C28 H28B 0.9800
C28 H28C 0.9800
C29 H29A 0.9800
C29 H29B 0.9800
C29 H29C 0.9800
C30 C31 1.387(9)
C30 H30 0.9500
C31 C32 1.419(9)
C31 C33 1.511(9)
C32 O4 1.357(8)
C33 C34 1.513(8)
C33 H33A 0.9900
C33 H33B 0.9900
C34 C35 1.372(9)
C34 C43 1.407(8)
C35 C36 1.407(9)
C35 H35 0.9500
C36 C41 1.411(8)
C36 C37 1.515(9)
C37 C40 1.541(9)
C37 C38 1.544(9)
C37 C39 1.549(8)
C38 H38A 0.9800
C38 H38B 0.9800
C38 H38C 0.9800
C39 H39A 0.9800
C39 H39B 0.9800
C39 H39C 0.9800
C40 H40A 0.9800
C40 H40B 0.9800
C40 H40C 0.9800
C41 C42 1.371(8)
C41 H41 0.9500
C42 C43 1.419(9)
C42 C44 1.526(8)
C43 O5 1.355(7)
C44 H44A 0.9900
C44 H44B 0.9900
C45 C46 1.523(8)
C45 N 1.533(7)
C45 H45A 0.9900
C45 H45B 0.9900
C46 C47 1.545(10)
C46 H46A 0.9900
C46 H46B 0.9900
C47 C48 1.432(10)
C47 H47A 0.9900
C47 H47B 0.9900
C48 H48A 0.9800
C48 H48B 0.9800
C48 H48C 0.9800
C49 N 1.505(8)
C49 C50 1.532(8)
C49 H49A 0.9900
C49 H49B 0.9900
C50 C51 1.502(9)
C50 H50A 0.9900
C50 H50B 0.9900
C51 C52 1.542(9)
C51 H51A 0.9900
C51 H51B 0.9900
C52 H52A 0.9800
C52 H52B 0.9800
C52 H52C 0.9800
C53 C54 1.508(8)
C53 N 1.526(7)
C53 H53A 0.9900
C53 H53B 0.9900
C54 C55 1.540(8)
C54 H54A 0.9900
C54 H54B 0.9900
C55 C56 1.494(9)
C55 H55A 0.9900
C55 H55B 0.9900
C56 H56A 0.9800
C56 H56B 0.9800
C56 H56C 0.9800
C57 C58 1.511(8)
C57 N 1.528(6)
C57 H57A 0.9900
C57 H57B 0.9900
C58 C59 1.524(8)
C58 H58A 0.9900
C58 H58B 0.9900
C59 C60 1.504(9)
C59 H59A 0.9900
C59 H59B 0.9900
C60 H60A 0.9800
C60 H60B 0.9800
C60 H60C 0.9800
C61 Cl1 1.703(8)
C61 Cl2 1.748(9)
C61 H61A 0.9900
C61 H61B 0.9900
O1 V 1.583(5)
O2 V 1.910(4)
O3 V 1.864(4)
O4 V 1.912(4)
O5 V 1.842(4)
